data_4060393
loop_
_publ_author_name
'Wu, Fan'
'Jordan, Richard F.'

_publ_section_title
;
 Sigma-Bond Metathesis Reactions of Zirconocene Alkyl Cations with Phenylsilane
;
_journal_coden_ASTM ORGND7
_journal_issue 11
_journal_name_full Organometallics
_journal_page_first 2688
_journal_page_last 2697
_journal_paper_doi 10.1021/om049099z
_journal_volume 24
_journal_year 2005
_chemical_formula_sum 'C55 H24 B F20 N Zr'
_chemical_formula_weight 1180.78
_space_group_IT_number 14
_symmetry_cell_setting monoclinic
_symmetry_space_group_name_Hall '-P 2ybc'
_symmetry_space_group_name_H-M 'P 1 21/c 1'
_cell_angle_alpha 90.00
_cell_angle_beta 91.45(3)
_cell_angle_gamma 90.00
_cell_formula_units_Z 8
_cell_length_a 27.854(6)
_cell_length_b 18.962(4)
_cell_length_c 17.008(3)
_cell_measurement_temperature 100(2)
_cell_volume 8980(3)
_diffrn_ambient_temperature 100(2)
_exptl_crystal_density_diffrn 1.747
_cod_depositor_comments
;
The following automatic conversions were performed:
'_symmetry_cell_setting' value 'Monoclinic' changed to 'monoclinic'
according to '/home/saulius/struct/CIF-dictionaries/cif_core.dic'
dictionary named 'cif_core.dic' version 2.4.1 from 2010-06-29.

Automatic conversion script
Id: cif_fix_enum 1527 2010-12-29 10:47:43Z saulius 

 Updated bibliographic information.

 Antanas Vaitkus,
 2019-10-02
;
_cod_original_sg_symbol_H-M 'P 21/c'
_cod_database_code 4060393

loop_
_symmetry_equiv_pos_as_xyz
'x, y, z'
'-x, y+1/2, -z+1/2'
'-x, -y, -z'
'x, -y-1/2, z-1/2'

loop_
_atom_site_label
_atom_site_type_symbol
_atom_site_fract_x
_atom_site_fract_y
_atom_site_fract_z
_atom_site_U_iso_or_equiv
_atom_site_adp_type
_atom_site_occupancy
_atom_site_symmetry_multiplicity
_atom_site_calc_flag
_atom_site_refinement_flags
_atom_site_disorder_assembly
_atom_site_disorder_group
B1 B 0.0182(3) 0.6275(4) 0.7706(5) 0.0275(17) Uani 1 1 d . . .
B2 B 0.5133(2) 0.6775(3) 0.7129(4) 0.0179(14) Uani 1 1 d . . .
C1 C 0.2165(3) 0.2728(3) 0.7656(4) 0.0357(17) Uani 1 1 d . . .
H1 H 0.2177 0.2550 0.8210 0.043 Uiso 1 1 calc R . .
C2 C 0.2545(2) 0.2713(4) 0.7139(5) 0.0358(17) Uani 1 1 d . . .
H2 H 0.2877 0.2539 0.7272 0.043 Uiso 1 1 calc R . .
C3 C 0.2372(2) 0.2899(3) 0.6365(4) 0.0304(15) Uani 1 1 d . . .
C4 C 0.2596(3) 0.2953(4) 0.5650(4) 0.0347(16) Uani 1 1 d . . .
H4 H 0.2931 0.2869 0.5606 0.042 Uiso 1 1 calc R . .
C5 C 0.2314(3) 0.3135(4) 0.5004(5) 0.0388(17) Uani 1 1 d . . .
H5 H 0.2457 0.3170 0.4504 0.047 Uiso 1 1 calc R . .
C6 C 0.1817(2) 0.3269(4) 0.5065(4) 0.0362(17) Uani 1 1 d . . .
H6 H 0.1633 0.3384 0.4604 0.043 Uiso 1 1 calc R . .
C7 C 0.1595(3) 0.3239(4) 0.5770(4) 0.0383(17) Uani 1 1 d . . .
H7 H 0.1264 0.3351 0.5804 0.046 Uiso 1 1 calc R . .
C8 C 0.1861(3) 0.3041(3) 0.6445(4) 0.0323(16) Uani 1 1 d . . .
C9 C 0.1741(2) 0.2946(4) 0.7235(4) 0.0340(16) Uani 1 1 d . . .
C10 C 0.1265(3) 0.3065(4) 0.7611(5) 0.045(2) Uani 1 1 d . . .
H10A H 0.1116 0.2604 0.7729 0.054 Uiso 1 1 calc R . .
H10B H 0.1048 0.3320 0.7238 0.054 Uiso 1 1 calc R . .
C11 C 0.1319(3) 0.3489(4) 0.8365(5) 0.045(2) Uani 1 1 d . . .
H11A H 0.1001 0.3667 0.8517 0.054 Uiso 1 1 calc R . .
H11B H 0.1443 0.3178 0.8792 0.054 Uiso 1 1 calc R . .
C12 C 0.1658(3) 0.4104(4) 0.8274(4) 0.0373(17) Uani 1 1 d . . .
C13 C 0.1588(2) 0.4677(4) 0.7748(4) 0.0360(17) Uani 1 1 d . . .
H13 H 0.1284 0.4775 0.7442 0.043 Uiso 1 1 calc R . .
C14 C 0.1985(3) 0.5133(4) 0.7796(4) 0.0386(18) Uani 1 1 d . . .
H14 H 0.2010 0.5600 0.7527 0.046 Uiso 1 1 calc R . .
C15 C 0.2316(3) 0.4862(4) 0.8366(4) 0.0331(16) Uani 1 1 d . . .
C16 C 0.2768(3) 0.5082(4) 0.8670(4) 0.0436(19) Uani 1 1 d . . .
H16 H 0.2904 0.5514 0.8499 0.052 Uiso 1 1 calc R . .
C17 C 0.3005(3) 0.4679(5) 0.9201(4) 0.048(2) Uani 1 1 d . . .
H17 H 0.3312 0.4829 0.9393 0.058 Uiso 1 1 calc R . .
C18 C 0.2810(3) 0.4030(5) 0.9489(4) 0.047(2) Uani 1 1 d . . .
H18 H 0.2992 0.3753 0.9854 0.056 Uiso 1 1 calc R . .
C19 C 0.2363(3) 0.3806(4) 0.9239(4) 0.0433(19) Uani 1 1 d . . .
H19 H 0.2227 0.3386 0.9443 0.052 Uiso 1 1 calc R . .
C20 C 0.2108(3) 0.4221(4) 0.8666(4) 0.0361(17) Uani 1 1 d . . .
C21 C 0.3423(2) 0.3928(3) 0.7615(4) 0.0323(16) Uani 1 1 d . . .
H21 H 0.3342 0.3616 0.8029 0.039 Uiso 1 1 calc R . .
C22 C 0.3899(2) 0.4085(3) 0.7515(4) 0.0314(15) Uani 1 1 d . . .
H22 H 0.4142 0.3886 0.7849 0.038 Uiso 1 1 calc R . .
C23 C 0.4015(2) 0.4546(3) 0.6909(4) 0.0295(15) Uani 1 1 d . . .
H23 H 0.4340 0.4674 0.6829 0.035 Uiso 1 1 calc R . .
C24 C 0.3653(2) 0.4814(3) 0.6428(4) 0.0249(14) Uani 1 1 d . . .
H24 H 0.3731 0.5117 0.6005 0.030 Uiso 1 1 calc R . .
C25 C 0.3178(2) 0.4646(3) 0.6555(4) 0.0188(12) Uani 1 1 d . . .
C26 C 0.2773(2) 0.4942(3) 0.6074(3) 0.0194(12) Uani 1 1 d . . .
C27 C 0.2849(2) 0.5471(3) 0.5520(4) 0.0290(15) Uani 1 1 d . . .
H27 H 0.3165 0.5636 0.5435 0.035 Uiso 1 1 calc R . .
C28 C 0.2468(3) 0.5754(4) 0.5096(4) 0.0363(17) Uani 1 1 d . . .
H28 H 0.2522 0.6121 0.4728 0.044 Uiso 1 1 calc R . .
C29 C 0.2013(3) 0.5508(4) 0.5206(4) 0.0344(16) Uani 1 1 d . . .
H29 H 0.1751 0.5698 0.4907 0.041 Uiso 1 1 calc R . .
C30 C 0.1935(2) 0.4981(4) 0.5753(4) 0.0335(16) Uani 1 1 d . . .
H30 H 0.1617 0.4815 0.5822 0.040 Uiso 1 1 calc R . .
C31 C 0.2309(2) 0.4685(3) 0.6206(4) 0.0240(14) Uani 1 1 d . . .
C32 C 0.3430(2) 0.5313(4) 0.2646(4) 0.0343(17) Uani 1 1 d . . .
H32 H 0.3750 0.5552 0.2685 0.041 Uiso 1 1 calc R . .
C33 C 0.3109(2) 0.5241(4) 0.3271(4) 0.0306(16) Uani 1 1 d . . .
H33 H 0.3162 0.5418 0.3820 0.037 Uiso 1 1 calc R . .
C34 C 0.2732(2) 0.4777(4) 0.3008(4) 0.0296(15) Uani 1 1 d . . .
C35 C 0.2318(3) 0.4510(4) 0.3385(4) 0.0362(17) Uani 1 1 d . . .
H35 H 0.2261 0.4617 0.3920 0.043 Uiso 1 1 calc R . .
C36 C 0.2005(3) 0.4096(4) 0.2960(5) 0.0424(19) Uani 1 1 d . . .
H36 H 0.1730 0.3911 0.3205 0.051 Uiso 1 1 calc R . .
C37 C 0.2083(3) 0.3937(4) 0.2158(5) 0.0440(19) Uani 1 1 d . . .
H37 H 0.1855 0.3658 0.1874 0.053 Uiso 1 1 calc R . .
C38 C 0.2481(3) 0.4178(4) 0.1786(5) 0.0398(18) Uani 1 1 d . . .
H38 H 0.2529 0.4064 0.1250 0.048 Uiso 1 1 calc R . .
C39 C 0.2820(3) 0.4599(4) 0.2206(4) 0.0370(17) Uani 1 1 d . . .
C40 C 0.3254(2) 0.4931(4) 0.1986(4) 0.0303(15) Uani 1 1 d . . .
C41 C 0.3475(3) 0.4914(4) 0.1181(4) 0.0399(18) Uani 1 1 d . . .
H41A H 0.3263 0.4651 0.0810 0.048 Uiso 1 1 calc R . .
H41B H 0.3789 0.4669 0.1215 0.048 Uiso 1 1 calc R . .
C42 C 0.3545(2) 0.5661(4) 0.0883(4) 0.0387(18) Uani 1 1 d . . .
H42A H 0.3640 0.5647 0.0326 0.046 Uiso 1 1 calc R . .
H42B H 0.3807 0.5892 0.1193 0.046 Uiso 1 1 calc R . .
C43 C 0.3082(2) 0.6087(4) 0.0954(4) 0.0320(16) Uani 1 1 d . . .
C44 C 0.2617(2) 0.5828(4) 0.0752(4) 0.0334(16) Uani 1 1 d . . .
H44 H 0.2548 0.5393 0.0435 0.040 Uiso 1 1 calc R . .
C45 C 0.2276(2) 0.6333(4) 0.0959(4) 0.0312(16) Uani 1 1 d . . .
H45 H 0.1924 0.6312 0.0828 0.037 Uiso 1 1 calc R . .
C46 C 0.2527(2) 0.6931(4) 0.1259(4) 0.0328(16) Uani 1 1 d . . .
C47 C 0.2363(3) 0.7605(4) 0.1529(4) 0.0374(18) Uani 1 1 d . . .
H47 H 0.2030 0.7713 0.1540 0.045 Uiso 1 1 calc R . .
C48 C 0.2705(3) 0.8091(4) 0.1771(5) 0.0436(19) Uani 1 1 d . . .
H48 H 0.2608 0.8534 0.1974 0.052 Uiso 1 1 calc R . .
C49 C 0.3198(3) 0.7937(5) 0.1720(5) 0.052(2) Uani 1 1 d . . .
H49 H 0.3421 0.8303 0.1836 0.062 Uiso 1 1 calc R . .
C50 C 0.3375(3) 0.7291(4) 0.1512(4) 0.0409(19) Uani 1 1 d . . .
H50 H 0.3709 0.7189 0.1536 0.049 Uiso 1 1 calc R . .
C51 C 0.3025(2) 0.6776(4) 0.1255(4) 0.0340(16) Uani 1 1 d . . .
C52 C 0.1520(2) 0.5578(3) 0.2238(4) 0.0287(15) Uani 1 1 d . . .
H52 H 0.1587 0.5212 0.1875 0.034 Uiso 1 1 calc R . .
C53 C 0.1051(2) 0.5704(3) 0.2426(4) 0.0311(16) Uani 1 1 d . . .
H53 H 0.0796 0.5430 0.2204 0.037 Uiso 1 1 calc R . .
C54 C 0.0963(2) 0.6245(3) 0.2951(4) 0.0315(16) Uani 1 1 d . . .
H54 H 0.0642 0.6348 0.3090 0.038 Uiso 1 1 calc R . .
C55 C 0.1334(2) 0.6632(3) 0.3269(4) 0.0273(15) Uani 1 1 d . . .
H55 H 0.1270 0.7002 0.3628 0.033 Uiso 1 1 calc R . .
C56 C 0.1804(2) 0.6482(3) 0.3067(4) 0.0255(14) Uani 1 1 d . . .
C57 C 0.2225(2) 0.6882(3) 0.3378(4) 0.0234(13) Uani 1 1 d . . .
C58 C 0.2677(2) 0.6708(3) 0.3115(4) 0.0252(14) Uani 1 1 d . . .
C59 C 0.3071(2) 0.7083(4) 0.3445(4) 0.0312(15) Uani 1 1 d . . .
H59 H 0.3386 0.6963 0.3289 0.037 Uiso 1 1 calc R . .
C60 C 0.3016(3) 0.7612(4) 0.3981(4) 0.0388(18) Uani 1 1 d . . .
H60 H 0.3289 0.7853 0.4193 0.047 Uiso 1 1 calc R . .
C61 C 0.2564(3) 0.7791(4) 0.4211(4) 0.0359(17) Uani 1 1 d . . .
H61 H 0.2523 0.8171 0.4568 0.043 Uiso 1 1 calc R . .
C62 C 0.2168(2) 0.7425(4) 0.3930(4) 0.0330(16) Uani 1 1 d . . .
H62 H 0.1857 0.7540 0.4109 0.040 Uiso 1 1 calc R . .
C63 C 0.0565(2) 0.5880(3) 0.8330(4) 0.0239(13) Uani 1 1 d . . .
C64 C 0.0395(2) 0.5333(3) 0.8796(4) 0.0252(14) Uani 1 1 d . . .
C65 C 0.0654(3) 0.5021(3) 0.9407(4) 0.0313(16) Uani 1 1 d . . .
C66 C 0.1108(2) 0.5277(3) 0.9587(4) 0.0302(15) Uani 1 1 d . . .
C67 C 0.1290(2) 0.5807(3) 0.9152(4) 0.0286(15) Uani 1 1 d . . .
C68 C 0.1023(2) 0.6103(3) 0.8546(4) 0.0255(14) Uani 1 1 d . . .
C69 C -0.0182(2) 0.6645(3) 0.8342(4) 0.0245(14) Uani 1 1 d . . .
C70 C 0.0011(2) 0.7166(3) 0.8853(4) 0.0262(14) Uani 1 1 d . . .
C71 C -0.0214(2) 0.7433(3) 0.9481(4) 0.0265(14) Uani 1 1 d . . .
C72 C -0.0661(3) 0.7191(4) 0.9661(4) 0.0313(16) Uani 1 1 d . . .
C73 C -0.0878(2) 0.6697(3) 0.9183(4) 0.0290(15) Uani 1 1 d . . .
C74 C -0.0635(2) 0.6432(3) 0.8544(4) 0.0229(13) Uani 1 1 d . . .
C75 C -0.0070(2) 0.5712(3) 0.7071(4) 0.0230(13) Uani 1 1 d . . .
C76 C 0.0114(2) 0.5056(3) 0.6870(4) 0.0229(13) Uani 1 1 d . . .
C77 C -0.0056(2) 0.4660(3) 0.6236(4) 0.0314(15) Uani 1 1 d . . .
C78 C -0.0430(2) 0.4898(4) 0.5780(4) 0.0334(16) Uani 1 1 d . . .
C79 C -0.0630(2) 0.5536(4) 0.5953(4) 0.0334(16) Uani 1 1 d . . .
C80 C -0.0451(2) 0.5927(3) 0.6574(4) 0.0257(14) Uani 1 1 d . . .
C81 C 0.0428(2) 0.6845(3) 0.7103(4) 0.0242(14) Uani 1 1 d . . .
C82 C 0.0800(2) 0.6633(3) 0.6627(4) 0.0263(14) Uani 1 1 d . . .
C83 C 0.0996(2) 0.7054(4) 0.6062(4) 0.0305(15) Uani 1 1 d . . .
C84 C 0.0821(3) 0.7714(4) 0.5934(4) 0.0339(16) Uani 1 1 d . . .
C85 C 0.0451(3) 0.7955(3) 0.6369(4) 0.0302(15) Uani 1 1 d . . .
C86 C 0.0262(2) 0.7519(4) 0.6939(4) 0.0283(15) Uani 1 1 d . . .
C87 C 0.4890(2) 0.6151(3) 0.7679(3) 0.0192(13) Uani 1 1 d . . .
C88 C 0.5127(2) 0.5571(3) 0.7990(4) 0.0233(13) Uani 1 1 d . . .
C89 C 0.4936(2) 0.5112(3) 0.8528(4) 0.0261(14) Uani 1 1 d . . .
C90 C 0.4477(3) 0.5229(3) 0.8786(4) 0.0309(15) Uani 1 1 d . . .
C91 C 0.4224(2) 0.5794(4) 0.8490(4) 0.0292(15) Uani 1 1 d . . .
C92 C 0.4432(2) 0.6238(3) 0.7959(3) 0.0221(13) Uani 1 1 d . . .
C93 C 0.5182(2) 0.7430(3) 0.7778(3) 0.0198(13) Uani 1 1 d . . .
C94 C 0.5511(2) 0.7387(3) 0.8411(4) 0.0234(13) Uani 1 1 d . . .
C95 C 0.5553(2) 0.7876(4) 0.9004(4) 0.0292(15) Uani 1 1 d . . .
C96 C 0.5246(2) 0.8447(3) 0.8998(4) 0.0279(15) Uani 1 1 d . . .
C97 C 0.4907(2) 0.8520(3) 0.8406(4) 0.0276(14) Uani 1 1 d . . .
C98 C 0.4882(2) 0.8019(3) 0.7818(3) 0.0226(13) Uani 1 1 d . . .
C99 C 0.4820(2) 0.7019(3) 0.6344(3) 0.0174(12) Uani 1 1 d . . .
C100 C 0.4450(2) 0.6647(3) 0.5978(3) 0.0191(12) Uani 1 1 d . . .
C101 C 0.4226(2) 0.6837(3) 0.5277(3) 0.0217(13) Uani 1 1 d . . .
C102 C 0.4379(2) 0.7431(4) 0.4894(4) 0.0261(14) Uani 1 1 d . . .
C103 C 0.4746(2) 0.7822(3) 0.5221(4) 0.0232(13) Uani 1 1 d . . .
C104 C 0.4959(2) 0.7609(3) 0.5928(3) 0.0206(13) Uani 1 1 d . . .
C105 C 0.5640(2) 0.6527(3) 0.6737(3) 0.0187(12) Uani 1 1 d . . .
C106 C 0.5635(2) 0.5925(3) 0.6270(3) 0.0183(12) Uani 1 1 d . . .
C107 C 0.6014(2) 0.5707(3) 0.5834(3) 0.0202(13) Uani 1 1 d . . .
C108 C 0.6425(2) 0.6104(3) 0.5832(3) 0.0225(13) Uani 1 1 d . . .
C109 C 0.6453(2) 0.6703(3) 0.6278(4) 0.0270(14) Uani 1 1 d . . .
C110 C 0.6063(2) 0.6900(3) 0.6723(3) 0.0215(13) Uani 1 1 d . . .
F1 F -0.00524(12) 0.50803(18) 0.8651(2) 0.0292(8) Uani 1 1 d . . .
F2 F 0.04680(15) 0.4494(2) 0.9816(2) 0.0404(10) Uani 1 1 d . . .
F3 F 0.13646(15) 0.4996(2) 1.0194(2) 0.0419(10) Uani 1 1 d . . .
F4 F 0.17343(13) 0.6063(2) 0.9328(2) 0.0351(9) Uani 1 1 d . . .
F5 F 0.12418(12) 0.66320(18) 0.8150(2) 0.0282(8) Uani 1 1 d . . .
F6 F 0.04578(13) 0.74127(19) 0.8721(2) 0.0306(9) Uani 1 1 d . . .
F7 F 0.00005(14) 0.79224(19) 0.9950(2) 0.0328(9) Uani 1 1 d . . .
F8 F -0.08816(15) 0.7432(2) 1.0304(2) 0.0397(10) Uani 1 1 d . . .
F9 F -0.13231(14) 0.6459(2) 0.9353(2) 0.0390(10) Uani 1 1 d . . .
F10 F -0.08755(12) 0.59256(19) 0.8125(2) 0.0309(9) Uani 1 1 d . . .
F11 F 0.04849(12) 0.47656(19) 0.7279(2) 0.0314(9) Uani 1 1 d . . .
F12 F 0.01518(15) 0.4036(2) 0.6087(3) 0.0424(10) Uani 1 1 d . . .
F13 F -0.06029(16) 0.4518(2) 0.5173(2) 0.0484(11) Uani 1 1 d . . .
F14 F -0.10008(16) 0.5785(2) 0.5505(2) 0.0490(11) Uani 1 1 d . . .
F15 F -0.06540(13) 0.65638(19) 0.6695(2) 0.0334(9) Uani 1 1 d . . .
F16 F 0.09856(13) 0.59786(19) 0.6706(2) 0.0295(8) Uani 1 1 d . . .
F17 F 0.13519(14) 0.6808(2) 0.5606(2) 0.0391(10) Uani 1 1 d . . .
F18 F 0.10109(16) 0.8134(2) 0.5375(2) 0.0469(11) Uani 1 1 d . . .
F19 F 0.02647(16) 0.8600(2) 0.6247(2) 0.0429(10) Uani 1 1 d . . .
F20 F -0.01074(13) 0.78006(18) 0.7339(2) 0.0306(9) Uani 1 1 d . . .
F21 F 0.55808(12) 0.54091(18) 0.7791(2) 0.0284(8) Uani 1 1 d . . .
F22 F 0.51886(14) 0.4561(2) 0.8808(2) 0.0409(10) Uani 1 1 d . . .
F23 F 0.42805(14) 0.4793(2) 0.9318(2) 0.0385(10) Uani 1 1 d . . .
F24 F 0.37738(13) 0.5920(2) 0.8737(2) 0.0353(9) Uani 1 1 d . . .
F25 F 0.41662(12) 0.67936(18) 0.7711(2) 0.0241(8) Uani 1 1 d . . .
F26 F 0.58105(13) 0.6829(2) 0.8454(2) 0.0314(9) Uani 1 1 d . . .
F27 F 0.58841(15) 0.7802(2) 0.9584(2) 0.0416(10) Uani 1 1 d . . .
F28 F 0.52761(16) 0.8931(2) 0.9578(2) 0.0427(10) Uani 1 1 d . . .
F29 F 0.45982(14) 0.90605(19) 0.8408(2) 0.0360(9) Uani 1 1 d . . .
F30 F 0.45310(12) 0.81284(18) 0.7272(2) 0.0251(8) Uani 1 1 d . . .
F31 F 0.42749(12) 0.60506(18) 0.6307(2) 0.0260(8) Uani 1 1 d . . .
F32 F 0.38707(12) 0.6448(2) 0.4953(2) 0.0310(9) Uani 1 1 d . . .
F33 F 0.41775(12) 0.7620(2) 0.4201(2) 0.0318(9) Uani 1 1 d . . .
F34 F 0.49058(13) 0.84043(19) 0.4847(2) 0.0308(9) Uani 1 1 d . . .
F35 F 0.53256(12) 0.80109(18) 0.6206(2) 0.0252(8) Uani 1 1 d . . .
F36 F 0.52313(12) 0.55312(17) 0.6217(2) 0.0248(8) Uani 1 1 d . . .
F37 F 0.59852(13) 0.51110(18) 0.5399(2) 0.0286(8) Uani 1 1 d . . .
F38 F 0.67944(13) 0.59110(19) 0.5383(2) 0.0307(9) Uani 1 1 d . . .
F39 F 0.68536(13) 0.7108(2) 0.6280(2) 0.0335(9) Uani 1 1 d . . .
F40 F 0.61291(12) 0.75071(19) 0.7127(2) 0.0300(9) Uani 1 1 d . . .
N1 N 0.3065(2) 0.4194(3) 0.7153(3) 0.0315(13) Uani 1 1 d . . .
N2 N 0.18957(19) 0.5959(3) 0.2552(3) 0.0300(13) Uani 1 1 d . . .
Zr1 Zr 0.22723(2) 0.39668(3) 0.72579(4) 0.02322(15) Uani 1 1 d . . .
Zr2 Zr 0.26703(2) 0.58793(3) 0.21801(4) 0.02524(16) Uani 1 1 d . . .

loop_
_atom_site_aniso_label
_atom_site_aniso_U_11
_atom_site_aniso_U_22
_atom_site_aniso_U_33
_atom_site_aniso_U_23
_atom_site_aniso_U_13
_atom_site_aniso_U_12
B1 0.022(4) 0.026(4) 0.035(4) 0.000(3) 0.003(3) -0.004(3)
B2 0.019(3) 0.014(3) 0.021(3) -0.004(3) -0.002(3) 0.003(3)
C1 0.047(4) 0.024(4) 0.036(4) 0.005(3) 0.002(3) -0.008(3)
C2 0.023(3) 0.031(4) 0.053(5) -0.001(3) -0.004(3) -0.003(3)
C3 0.028(3) 0.019(3) 0.044(4) -0.002(3) -0.001(3) -0.001(3)
C4 0.032(4) 0.032(4) 0.041(4) -0.005(3) 0.000(3) -0.008(3)
C5 0.034(4) 0.039(4) 0.043(4) -0.008(3) 0.001(3) -0.007(3)
C6 0.032(4) 0.041(4) 0.036(4) 0.000(3) -0.003(3) -0.003(3)
C7 0.035(4) 0.037(4) 0.043(4) 0.002(3) 0.002(3) -0.008(3)
C8 0.037(4) 0.023(3) 0.038(4) -0.003(3) 0.002(3) -0.004(3)
C9 0.033(4) 0.029(4) 0.040(4) 0.002(3) 0.003(3) -0.006(3)
C10 0.047(5) 0.045(5) 0.043(5) -0.002(4) 0.015(4) -0.018(4)
C11 0.035(4) 0.056(5) 0.045(5) 0.003(4) 0.017(4) -0.007(4)
C12 0.041(4) 0.039(4) 0.033(4) 0.001(3) 0.012(3) 0.001(3)
C13 0.028(4) 0.043(4) 0.038(4) 0.001(3) 0.009(3) 0.003(3)
C14 0.039(4) 0.036(4) 0.041(4) -0.006(3) 0.016(3) 0.004(3)
C15 0.036(4) 0.031(4) 0.032(4) -0.002(3) 0.009(3) 0.001(3)
C16 0.043(4) 0.052(5) 0.037(4) -0.014(4) 0.013(4) -0.014(4)
C17 0.048(5) 0.070(6) 0.027(4) -0.018(4) 0.003(4) -0.014(4)
C18 0.053(5) 0.059(5) 0.029(4) -0.002(4) -0.005(4) 0.005(4)
C19 0.052(5) 0.040(4) 0.038(4) -0.003(3) 0.011(4) 0.003(4)
C20 0.039(4) 0.038(4) 0.032(4) 0.002(3) 0.008(3) 0.002(3)
C21 0.030(4) 0.023(3) 0.044(4) 0.004(3) -0.003(3) 0.001(3)
C22 0.027(3) 0.024(3) 0.043(4) 0.004(3) -0.008(3) 0.002(3)
C23 0.020(3) 0.027(4) 0.042(4) -0.010(3) 0.006(3) -0.003(3)
C24 0.026(3) 0.021(3) 0.028(4) -0.002(3) 0.007(3) -0.004(3)
C25 0.020(3) 0.012(3) 0.025(3) -0.008(2) 0.002(2) -0.003(2)
C26 0.025(3) 0.018(3) 0.015(3) -0.004(2) 0.003(2) 0.001(2)
C27 0.031(4) 0.029(4) 0.027(4) 0.001(3) 0.009(3) 0.003(3)
C28 0.052(5) 0.034(4) 0.023(4) -0.002(3) 0.004(3) 0.008(3)
C29 0.036(4) 0.036(4) 0.030(4) 0.000(3) -0.004(3) 0.011(3)
C30 0.030(4) 0.037(4) 0.034(4) 0.004(3) -0.001(3) 0.007(3)
C31 0.022(3) 0.022(3) 0.028(3) -0.004(3) 0.000(3) 0.006(3)
C32 0.025(3) 0.042(4) 0.035(4) -0.005(3) -0.013(3) 0.011(3)
C33 0.037(4) 0.034(4) 0.021(3) -0.001(3) -0.003(3) 0.021(3)
C34 0.030(4) 0.030(4) 0.029(4) 0.001(3) -0.001(3) 0.015(3)
C35 0.042(4) 0.031(4) 0.036(4) 0.011(3) 0.005(3) 0.014(3)
C36 0.043(4) 0.040(4) 0.044(5) 0.012(4) 0.000(4) 0.006(4)
C37 0.049(5) 0.033(4) 0.049(5) 0.003(4) -0.014(4) 0.007(4)
C38 0.041(4) 0.035(4) 0.043(4) 0.000(3) -0.004(4) 0.013(3)
C39 0.035(4) 0.045(4) 0.031(4) -0.006(3) -0.003(3) 0.019(3)
C40 0.026(3) 0.040(4) 0.025(4) -0.003(3) -0.002(3) 0.016(3)
C41 0.029(4) 0.061(5) 0.029(4) -0.005(4) 0.002(3) 0.012(4)
C42 0.026(4) 0.064(5) 0.026(4) 0.001(4) 0.006(3) 0.003(3)
C43 0.019(3) 0.053(5) 0.023(3) 0.008(3) 0.001(3) 0.002(3)
C44 0.040(4) 0.036(4) 0.025(4) 0.000(3) 0.003(3) -0.001(3)
C45 0.029(4) 0.039(4) 0.025(4) 0.012(3) -0.005(3) 0.001(3)
C46 0.020(3) 0.051(5) 0.027(4) 0.011(3) -0.004(3) 0.004(3)
C47 0.032(4) 0.038(4) 0.042(4) 0.021(3) -0.008(3) 0.009(3)
C48 0.049(5) 0.036(4) 0.046(5) 0.009(4) -0.005(4) 0.005(4)
C49 0.042(5) 0.046(5) 0.067(6) 0.010(4) -0.010(4) -0.008(4)
C50 0.035(4) 0.063(5) 0.025(4) 0.014(4) -0.003(3) -0.009(4)
C51 0.029(4) 0.048(4) 0.026(4) 0.007(3) -0.004(3) 0.005(3)
C52 0.029(4) 0.019(3) 0.038(4) 0.005(3) 0.001(3) 0.005(3)
C53 0.017(3) 0.024(3) 0.053(5) 0.011(3) 0.006(3) -0.001(3)
C54 0.023(3) 0.023(3) 0.049(4) 0.014(3) 0.010(3) 0.002(3)
C55 0.026(3) 0.019(3) 0.037(4) 0.007(3) 0.005(3) 0.002(3)
C56 0.024(3) 0.025(3) 0.027(3) 0.010(3) 0.001(3) 0.003(3)
C57 0.026(3) 0.026(3) 0.019(3) 0.008(3) 0.002(3) -0.001(3)
C58 0.023(3) 0.028(3) 0.025(3) 0.007(3) 0.000(3) 0.003(3)
C59 0.021(3) 0.042(4) 0.031(4) 0.000(3) 0.002(3) 0.004(3)
C60 0.029(4) 0.047(5) 0.040(4) -0.005(4) -0.010(3) 0.002(3)
C61 0.040(4) 0.038(4) 0.030(4) -0.009(3) -0.007(3) 0.006(3)
C62 0.020(3) 0.044(4) 0.035(4) 0.001(3) -0.004(3) 0.004(3)
C63 0.027(3) 0.020(3) 0.025(3) -0.006(3) 0.001(3) 0.000(3)
C64 0.026(3) 0.023(3) 0.027(3) 0.001(3) 0.007(3) -0.002(3)
C65 0.048(4) 0.027(4) 0.019(3) 0.000(3) 0.005(3) -0.004(3)
C66 0.038(4) 0.027(4) 0.025(4) -0.003(3) 0.001(3) 0.006(3)
C67 0.030(4) 0.027(3) 0.028(4) -0.004(3) -0.005(3) 0.003(3)
C68 0.027(3) 0.021(3) 0.029(4) -0.002(3) -0.001(3) -0.001(3)
C69 0.031(3) 0.020(3) 0.023(3) 0.008(3) 0.000(3) -0.001(3)
C70 0.029(3) 0.027(3) 0.022(3) 0.002(3) 0.001(3) 0.000(3)
C71 0.035(4) 0.019(3) 0.026(3) 0.007(3) -0.001(3) -0.008(3)
C72 0.047(4) 0.029(4) 0.019(3) 0.001(3) 0.005(3) 0.011(3)
C73 0.025(3) 0.026(3) 0.037(4) 0.006(3) 0.011(3) -0.003(3)
C74 0.028(3) 0.015(3) 0.026(3) 0.001(2) -0.003(3) -0.003(3)
C75 0.022(3) 0.023(3) 0.024(3) 0.004(3) 0.003(3) -0.006(3)
C76 0.019(3) 0.024(3) 0.025(3) 0.003(3) 0.000(3) -0.008(3)
C77 0.034(4) 0.023(3) 0.037(4) -0.003(3) 0.007(3) 0.000(3)
C78 0.036(4) 0.039(4) 0.024(4) -0.011(3) 0.003(3) -0.016(3)
C79 0.028(4) 0.041(4) 0.031(4) 0.001(3) -0.006(3) -0.006(3)
C80 0.029(3) 0.024(3) 0.024(3) 0.004(3) 0.006(3) 0.001(3)
C81 0.030(3) 0.021(3) 0.021(3) 0.001(3) -0.004(3) -0.008(3)
C82 0.020(3) 0.029(4) 0.030(4) 0.000(3) -0.005(3) -0.009(3)
C83 0.030(4) 0.031(4) 0.031(4) 0.002(3) 0.004(3) -0.014(3)
C84 0.037(4) 0.039(4) 0.025(4) 0.000(3) -0.002(3) -0.018(3)
C85 0.044(4) 0.024(3) 0.023(3) 0.001(3) -0.011(3) -0.005(3)
C86 0.024(3) 0.035(4) 0.026(4) -0.003(3) 0.001(3) -0.006(3)
C87 0.030(3) 0.016(3) 0.011(3) -0.003(2) -0.003(2) -0.001(2)
C88 0.023(3) 0.027(3) 0.020(3) -0.001(3) -0.005(3) 0.000(3)
C89 0.029(3) 0.024(3) 0.025(3) 0.007(3) -0.005(3) 0.000(3)
C90 0.040(4) 0.027(4) 0.026(4) 0.005(3) 0.006(3) -0.004(3)
C91 0.025(3) 0.036(4) 0.027(4) -0.003(3) 0.001(3) 0.001(3)
C92 0.028(3) 0.021(3) 0.016(3) -0.004(2) -0.007(3) 0.000(3)
C93 0.017(3) 0.023(3) 0.020(3) -0.001(2) 0.004(2) -0.008(2)
C94 0.024(3) 0.025(3) 0.021(3) 0.000(3) 0.002(3) 0.001(3)
C95 0.031(4) 0.045(4) 0.012(3) 0.001(3) -0.001(3) -0.010(3)
C96 0.036(4) 0.026(3) 0.022(3) -0.008(3) 0.001(3) -0.007(3)
C97 0.032(4) 0.020(3) 0.031(4) -0.003(3) 0.008(3) -0.003(3)
C98 0.031(3) 0.022(3) 0.014(3) 0.000(2) -0.002(3) -0.004(3)
C99 0.018(3) 0.019(3) 0.016(3) -0.002(2) 0.003(2) 0.007(2)
C100 0.018(3) 0.016(3) 0.023(3) 0.004(2) 0.005(2) 0.000(2)
C101 0.021(3) 0.028(3) 0.017(3) -0.004(3) 0.003(2) 0.004(3)
C102 0.025(3) 0.036(4) 0.017(3) 0.003(3) -0.001(3) 0.006(3)
C103 0.026(3) 0.022(3) 0.022(3) -0.001(3) 0.012(3) 0.001(3)
C104 0.026(3) 0.018(3) 0.017(3) -0.005(2) 0.001(3) -0.003(2)
C105 0.026(3) 0.020(3) 0.010(3) 0.001(2) -0.004(2) 0.002(2)
C106 0.016(3) 0.022(3) 0.017(3) 0.005(2) -0.002(2) 0.000(2)
C107 0.026(3) 0.014(3) 0.020(3) -0.003(2) -0.003(3) 0.006(2)
C108 0.026(3) 0.026(3) 0.016(3) 0.002(3) 0.003(3) 0.005(3)
C109 0.024(3) 0.031(4) 0.027(4) -0.001(3) -0.003(3) -0.002(3)
C110 0.024(3) 0.022(3) 0.018(3) -0.005(2) -0.002(3) 0.001(3)
F1 0.028(2) 0.0255(19) 0.035(2) 0.0049(16) 0.0047(16) -0.0045(16)
F2 0.052(3) 0.030(2) 0.038(2) 0.0104(18) 0.005(2) -0.0029(19)
F3 0.054(3) 0.043(2) 0.027(2) 0.0077(19) -0.0120(19) 0.004(2)
F4 0.035(2) 0.040(2) 0.030(2) -0.0063(18) -0.0097(17) -0.0064(18)
F5 0.0282(19) 0.028(2) 0.029(2) 0.0033(16) -0.0022(16) -0.0081(16)
F6 0.031(2) 0.029(2) 0.032(2) -0.0030(16) 0.0014(17) -0.0100(16)
F7 0.049(2) 0.027(2) 0.0218(19) -0.0004(16) -0.0045(17) -0.0063(18)
F8 0.050(3) 0.043(2) 0.026(2) 0.0000(18) 0.0131(19) -0.002(2)
F9 0.034(2) 0.036(2) 0.048(3) 0.0006(19) 0.0130(19) -0.0039(18)
F10 0.0252(19) 0.029(2) 0.039(2) -0.0023(17) 0.0032(16) -0.0048(16)
F11 0.0242(19) 0.030(2) 0.040(2) -0.0042(17) -0.0002(17) 0.0026(16)
F12 0.043(2) 0.032(2) 0.052(3) -0.018(2) 0.006(2) -0.0007(19)
F13 0.057(3) 0.051(3) 0.037(2) -0.020(2) -0.006(2) -0.007(2)
F14 0.050(3) 0.057(3) 0.039(3) -0.007(2) -0.019(2) 0.005(2)
F15 0.038(2) 0.029(2) 0.033(2) -0.0039(17) -0.0069(18) 0.0085(17)
F16 0.030(2) 0.029(2) 0.029(2) 0.0023(16) 0.0064(16) 0.0008(16)
F17 0.033(2) 0.050(3) 0.035(2) 0.0059(19) 0.0110(18) -0.0040(19)
F18 0.054(3) 0.050(3) 0.037(2) 0.020(2) 0.002(2) -0.016(2)
F19 0.058(3) 0.026(2) 0.044(3) 0.0099(19) -0.004(2) -0.001(2)
F20 0.036(2) 0.0203(19) 0.035(2) 0.0035(16) 0.0004(17) 0.0015(16)
F21 0.0239(19) 0.0269(19) 0.034(2) 0.0068(16) -0.0003(16) 0.0071(15)
F22 0.040(2) 0.038(2) 0.045(3) 0.021(2) 0.005(2) 0.0110(19)
F23 0.040(2) 0.037(2) 0.040(2) 0.0123(19) 0.0106(19) -0.0040(18)
F24 0.029(2) 0.036(2) 0.041(2) 0.0041(18) 0.0102(18) 0.0009(17)
F25 0.0257(18) 0.0246(18) 0.0221(18) -0.0011(15) -0.0005(15) 0.0043(15)
F26 0.033(2) 0.036(2) 0.025(2) 0.0012(17) -0.0062(16) 0.0048(17)
F27 0.048(3) 0.053(3) 0.023(2) -0.0040(19) -0.0138(19) -0.002(2)
F28 0.058(3) 0.041(2) 0.029(2) -0.0174(19) 0.000(2) -0.008(2)
F29 0.046(2) 0.026(2) 0.036(2) -0.0109(17) 0.0023(19) 0.0042(18)
F30 0.0279(19) 0.0217(18) 0.0256(19) -0.0030(15) -0.0020(15) 0.0044(15)
F31 0.0294(19) 0.0232(18) 0.0250(19) 0.0023(15) -0.0053(15) -0.0058(15)
F32 0.0268(19) 0.038(2) 0.028(2) 0.0009(17) -0.0079(16) -0.0073(17)
F33 0.0247(19) 0.046(2) 0.024(2) 0.0090(17) -0.0052(16) 0.0011(17)
F34 0.041(2) 0.027(2) 0.025(2) 0.0089(16) 0.0020(17) -0.0029(17)
F35 0.0282(19) 0.0228(18) 0.0243(19) -0.0004(15) -0.0030(15) -0.0093(15)
F36 0.0254(19) 0.0216(18) 0.027(2) -0.0020(15) 0.0005(15) -0.0005(15)
F37 0.036(2) 0.0211(18) 0.029(2) -0.0062(15) -0.0002(16) 0.0063(16)
F38 0.028(2) 0.034(2) 0.030(2) -0.0043(17) 0.0081(16) 0.0084(16)
F39 0.0236(19) 0.042(2) 0.035(2) -0.0114(18) 0.0093(17) -0.0066(17)
F40 0.029(2) 0.029(2) 0.033(2) -0.0120(17) 0.0049(16) -0.0072(16)
N1 0.036(3) 0.015(3) 0.043(4) 0.001(2) 0.002(3) 0.004(2)
N2 0.027(3) 0.034(3) 0.028(3) 0.007(3) -0.006(2) 0.006(2)
Zr1 0.0216(3) 0.0198(3) 0.0283(3) 0.0034(3) 0.0029(2) -0.0020(2)
Zr2 0.0196(3) 0.0340(4) 0.0221(3) 0.0036(3) 0.0006(2) 0.0091(3)

loop_
_geom_bond_atom_site_label_1
_geom_bond_atom_site_label_2
_geom_bond_distance
_geom_bond_site_symmetry_2
_geom_bond_publ_flag
B1 C81 1.651(9) . ?
B1 C75 1.660(9) . ?
B1 C69 1.659(10) . ?
B1 C63 1.664(10) . ?
B2 C99 1.644(8) . ?
B2 C105 1.644(9) . ?
B2 C87 1.663(9) . ?
B2 C93 1.665(8) . ?
C1 C2 1.395(10) . ?
C1 C9 1.427(10) . ?
C1 Zr1 2.466(7) . ?
C2 C3 1.435(10) . ?
C2 Zr1 2.505(7) . ?
C3 C4 1.385(10) . ?
C3 C8 1.457(9) . ?
C3 Zr1 2.551(7) . ?
C4 C5 1.378(10) . ?
C5 C6 1.415(10) . ?
C6 C7 1.365(10) . ?
C7 C8 1.402(10) . ?
C8 C9 1.404(10) . ?
C8 Zr1 2.494(7) . ?
C9 C10 1.503(10) . ?
C9 Zr1 2.437(7) . ?
C10 C11 1.517(11) . ?
C11 C12 1.509(10) . ?
C12 C13 1.418(10) . ?
C12 C20 1.422(10) . ?
C12 Zr1 2.477(7) . ?
C13 C14 1.406(10) . ?
C13 Zr1 2.493(7) . ?
C14 C15 1.416(10) . ?
C14 Zr1 2.531(7) . ?
C15 C16 1.411(10) . ?
C15 C20 1.447(10) . ?
C15 Zr1 2.537(7) . ?
C16 C17 1.345(12) . ?
C17 C18 1.437(12) . ?
C18 C19 1.372(11) . ?
C19 C20 1.429(10) . ?
C20 Zr1 2.496(7) . ?
C21 N1 1.354(8) . ?
C21 C22 1.373(9) . ?
C22 C23 1.396(9) . ?
C23 C24 1.378(9) . ?
C24 C25 1.385(8) . ?
C25 N1 1.372(8) . ?
C25 C26 1.486(8) . ?
C26 C27 1.396(9) . ?
C26 C31 1.405(8) . ?
C27 C28 1.375(9) . ?
C28 C29 1.368(10) . ?
C29 C30 1.386(10) . ?
C30 C31 1.396(9) . ?
C31 Zr1 2.254(6) . ?
C32 C33 1.412(10) . ?
C32 C40 1.414(9) . ?
C32 Zr2 2.485(6) . ?
C33 C34 1.433(10) . ?
C33 Zr2 2.506(6) . ?
C34 C35 1.426(10) . ?
C34 C39 1.432(9) . ?
C34 Zr2 2.523(7) . ?
C35 C36 1.366(11) . ?
C36 C37 1.418(11) . ?
C37 C38 1.368(11) . ?
C38 C39 1.417(10) . ?
C39 C40 1.420(10) . ?
C39 Zr2 2.465(7) . ?
C40 C41 1.515(9) . ?
C40 Zr2 2.452(6) . ?
C41 C42 1.519(11) . ?
C42 C43 1.530(9) . ?
C43 C51 1.415(10) . ?
C43 C44 1.420(9) . ?
C43 Zr2 2.438(6) . ?
C44 C45 1.400(10) . ?
C44 Zr2 2.432(7) . ?
C45 C46 1.420(10) . ?
C45 Zr2 2.479(6) . ?
C46 C51 1.416(9) . ?
C46 C47 1.438(10) . ?
C46 Zr2 2.560(7) . ?
C47 C48 1.382(10) . ?
C48 C49 1.407(11) . ?
C49 C50 1.370(12) . ?
C50 C51 1.439(10) . ?
C51 Zr2 2.534(7) . ?
C52 N2 1.369(8) . ?
C52 C53 1.374(9) . ?
C53 C54 1.386(10) . ?
C54 C55 1.367(9) . ?
C55 C56 1.393(9) . ?
C56 N2 1.351(8) . ?
C56 C57 1.483(9) . ?
C57 C58 1.385(9) . ?
C57 C62 1.405(9) . ?
C58 C59 1.413(9) . ?
C58 Zr2 2.235(7) . ?
C59 C60 1.367(10) . ?
C60 C61 1.371(10) . ?
C61 C62 1.378(9) . ?
C63 C68 1.385(9) . ?
C63 C64 1.395(9) . ?
C64 F1 1.352(7) . ?
C64 C65 1.383(9) . ?
C65 F2 1.331(7) . ?
C65 C66 1.380(10) . ?
C66 F3 1.351(7) . ?
C66 C67 1.355(9) . ?
C67 F4 1.355(7) . ?
C67 C68 1.374(9) . ?
C68 F5 1.361(7) . ?
C69 C74 1.376(9) . ?
C69 C70 1.413(9) . ?
C70 C71 1.352(9) . ?
C70 F6 1.353(7) . ?
C71 F7 1.352(7) . ?
C71 C72 1.369(9) . ?
C72 F8 1.347(7) . ?
C72 C73 1.371(9) . ?
C73 F9 1.358(7) . ?
C73 C74 1.388(9) . ?
C74 F10 1.361(7) . ?
C75 C76 1.391(9) . ?
C75 C80 1.403(9) . ?
C76 F11 1.348(7) . ?
C76 C77 1.387(9) . ?
C77 F12 1.345(7) . ?
C77 C78 1.358(10) . ?
C78 F13 1.338(7) . ?
C78 C79 1.368(10) . ?
C79 F14 1.351(8) . ?
C79 C80 1.374(9) . ?
C80 F15 1.351(7) . ?
C81 C86 1.384(9) . ?
C81 C82 1.391(9) . ?
C82 F16 1.349(7) . ?
C82 C83 1.372(9) . ?
C83 F17 1.358(8) . ?
C83 C84 1.359(10) . ?
C84 F18 1.358(8) . ?
C84 C85 1.362(10) . ?
C85 F19 1.344(8) . ?
C85 C86 1.387(9) . ?
C86 F20 1.358(7) . ?
C87 C88 1.381(8) . ?
C87 C92 1.383(9) . ?
C88 F21 1.352(7) . ?
C88 C89 1.380(9) . ?
C89 F22 1.341(7) . ?
C89 C90 1.381(9) . ?
C90 F23 1.352(7) . ?
C90 C91 1.370(9) . ?
C91 F24 1.354(7) . ?
C91 C92 1.372(9) . ?
C92 F25 1.349(7) . ?
C93 C98 1.397(8) . ?
C93 C94 1.399(8) . ?
C94 F26 1.348(7) . ?
C94 C95 1.372(9) . ?
C95 F27 1.341(7) . ?
C95 C96 1.380(10) . ?
C96 F28 1.348(7) . ?
C96 C97 1.370(9) . ?
C97 F29 1.337(7) . ?
C97 C98 1.380(9) . ?
C98 F30 1.348(7) . ?
C99 C100 1.383(8) . ?
C99 C104 1.385(8) . ?
C100 F31 1.358(6) . ?
C100 C101 1.379(8) . ?
C101 F32 1.341(7) . ?
C101 C102 1.374(9) . ?
C102 F33 1.341(7) . ?
C102 C103 1.371(9) . ?
C103 F34 1.355(7) . ?
C103 C104 1.386(9) . ?
C104 F35 1.350(7) . ?
C105 C110 1.376(8) . ?
C105 C106 1.390(8) . ?
C106 F36 1.350(6) . ?
C106 C107 1.370(8) . ?
C107 F37 1.352(7) . ?
C107 C108 1.369(9) . ?
C108 F38 1.348(7) . ?
C108 C109 1.368(9) . ?
C109 F39 1.354(7) . ?
C109 C110 1.390(9) . ?
C110 F40 1.352(7) . ?
N1 Zr1 2.260(6) . ?
N2 Zr2 2.269(5) . ?
